data_1101003
loop_
_publ_author_name
'Kazuo Eda'
'Yuichi Iriki'

_journal_name_full 'Chemistry Letters'
_chemical_formula_sum 'C40 Mo36 N8 O142'
_chemical_formula_weight 6318.32
_space_group_IT_number 2
_space_group_name_Hall '-P 1'
_space_group_name_H-M_alt 'P -1'
_symmetry_cell_setting triclinic
_symmetry_space_group_name_Hall '-P 1'
_symmetry_space_group_name_H-M 'P -1'
_atom_sites_solution_hydrogens geom
_atom_sites_solution_primary direct
_atom_sites_solution_secondary difmap
_cell_angle_alpha 70.538(2)
_cell_angle_beta 85.632(3)
_cell_angle_gamma 123.229(2)
_cell_formula_units_Z 1
_cell_length_a 19.386(3)
_cell_length_b 14.7539(18)
_cell_length_c 18.465(2)
_cell_measurement_reflns_used 7005
_cell_measurement_temperature 193(2)
_cell_measurement_theta_max 27.392
_cell_measurement_theta_min 2.331
_cell_volume 3934.9(9)
_diffrn_ambient_temperature 193(2)
_diffrn_detector_area_resol_mean ?
_diffrn_measurement_device_type 'CCD area detector'
_diffrn_measurement_method 'phi and omega scans'
_diffrn_radiation_monochromator graphite
_diffrn_radiation_source 'fine-focus sealed tube'
_diffrn_radiation_type MoK\a
_diffrn_radiation_wavelength 0.71073
_diffrn_reflns_av_R_equivalents 0.0583
_diffrn_reflns_av_sigmaI/netI 0.1223
_diffrn_reflns_limit_h_max 24
_diffrn_reflns_limit_h_min -25
_diffrn_reflns_limit_k_max 18
_diffrn_reflns_limit_k_min -16
_diffrn_reflns_limit_l_max 23
_diffrn_reflns_limit_l_min -10
_diffrn_reflns_number 23092
_diffrn_reflns_theta_max 27.49
_diffrn_reflns_theta_min 1.66
_diffrn_standards_decay_% ?
_diffrn_standards_interval_count ?
_diffrn_standards_interval_time ?
_diffrn_standards_number ?
_exptl_absorpt_coefficient_mu 2.878
_exptl_absorpt_correction_T_max 0.9186
_exptl_absorpt_correction_T_min 0.2695
_exptl_absorpt_correction_type empirical
_exptl_absorpt_process_details 'program SADABS ver. 2.03(Sheldrick)'
_exptl_crystal_colour colorless
_exptl_crystal_density_diffrn 2.666
_exptl_crystal_density_meas ?
_exptl_crystal_density_method 'not measured'
_exptl_crystal_description ?
_exptl_crystal_F_000 2944
_exptl_crystal_size_max 0.08
_exptl_crystal_size_mid 0.03
_exptl_crystal_size_min 0.03
_refine_ls_extinction_coef ?
_refine_ls_extinction_method none
_refine_ls_goodness_of_fit_ref 0.968
_refine_ls_hydrogen_treatment undef
_refine_ls_matrix_type full
_refine_ls_number_parameters 998
_refine_ls_number_reflns 15767
_refine_ls_number_restraints 0
_refine_ls_restrained_S_all 0.968
_refine_ls_R_factor_all 0.1183
_refine_ls_R_factor_gt 0.0773
_refine_ls_shift/su_max 0.000
_refine_ls_shift/su_mean 0.000
_refine_ls_structure_factor_coef Fsqd
_refine_ls_weighting_details 'calc w=1/[\s^2^(Fo^2^)+(0.1308P)^2^+0.0000P] where P=(Fo^2^+2Fc^2^)/3'
_refine_ls_weighting_scheme calc
_refine_ls_wR_factor_gt 0.1894
_refine_ls_wR_factor_ref 0.2184
_reflns_number_gt 9841
_reflns_number_total 15767
_reflns_threshold_expression >2sigma(I)
_cod_depositor_comments
;
The following automatic conversions were performed:
'_symmetry_cell_setting' value 'Triclinic' changed to 'triclinic'
according to '/home/saulius/struct/CIF-dictionaries/cif_core.dic'
dictionary named 'cif_core.dic' version 2.4.1 from 2010-06-29.

Automatic conversion script
Id: cif_fix_enum 1527 2010-12-29 10:47:43Z saulius 
;
_cod_database_code 1101003

loop_
_symmetry_equiv_pos_as_xyz
'x, y, z'
'-x, -y, -z'

loop_
_atom_site_label
_atom_site_type_symbol
_atom_site_fract_x
_atom_site_fract_y
_atom_site_fract_z
_atom_site_U_iso_or_equiv
_atom_site_adp_type
_atom_site_occupancy
_atom_site_symmetry_multiplicity
_atom_site_calc_flag
_atom_site_refinement_flags
_atom_site_disorder_assembly
_atom_site_disorder_group
Mo11 Mo 0.71289(7) 1.02780(10) 0.05193(7) 0.0122(3) Uani 1 1 d . . .
Mo12 Mo 0.48522(7) 0.84538(10) 0.22773(7) 0.0122(3) Uani 1 1 d . . .
Mo13 Mo 0.54315(7) 0.84088(10) 0.42279(8) 0.0127(3) Uani 1 1 d . . .
Mo14 Mo 0.79679(8) 1.08957(10) 0.35700(8) 0.0143(3) Uani 1 1 d . . .
Mo15 Mo 0.89685(7) 1.14872(10) 0.14738(8) 0.0142(3) Uani 1 1 d . . .
Mo16 Mo 0.68370(7) 1.00119(10) 0.23690(7) 0.0124(3) Uani 1 1 d . . .
Mo17 Mo 0.94982(7) 1.15637(10) -0.05446(8) 0.0143(3) Uani 1 1 d . . .
Mo18 Mo 0.30964(7) 0.64498(11) 0.44141(8) 0.0151(3) Uani 1 1 d . . .
Mo21 Mo 0.63208(7) 0.79488(10) 0.01591(7) 0.0122(3) Uani 1 1 d . . .
Mo22 Mo 0.40568(7) 0.61073(10) 0.19500(7) 0.0119(3) Uani 1 1 d . . .
Mo23 Mo 0.38443(8) 0.34477(10) 0.35381(8) 0.0136(3) Uani 1 1 d . . .
Mo24 Mo 0.55497(7) 0.31830(10) 0.26837(8) 0.0136(3) Uani 1 1 d . . .
Mo25 Mo 0.72671(8) 0.61978(11) 0.07828(8) 0.0152(3) Uani 1 1 d . . .
Mo26 Mo 0.52441(7) 0.52074(10) 0.16638(7) 0.0119(3) Uani 1 1 d . . .
Mo27 Mo 0.86658(8) 0.92250(11) -0.10156(8) 0.0156(3) Uani 1 1 d . . .
Mo28 Mo 0.22774(7) 0.39834(10) 0.40982(8) 0.0149(3) Uani 1 1 d . . .
Mo31 Mo 0.61094(7) 0.74955(10) 0.21593(7) 0.0115(3) Uani 1 1 d . . .
Mo41 Mo 0.65333(8) 0.95897(10) 0.56688(8) 0.0132(3) Uani 1 1 d . . .
O101 O 0.6159(6) 0.9237(9) 0.1673(6) 0.016(2) Uani 1 1 d . . .
O201 O 0.5303(6) 0.6718(8) 0.1321(6) 0.016(2) Uani 1 1 d . . .
O102 O 0.5553(6) 0.8820(8) 0.3000(6) 0.015(2) Uani 1 1 d . . .
O202 O 0.4204(5) 0.4835(8) 0.2405(5) 0.0101(19) Uani 1 1 d . . .
O103 O 0.6685(6) 0.9741(8) 0.3509(6) 0.013(2) Uiso 1 1 d . . .
O203 O 0.4757(6) 0.3752(8) 0.2689(6) 0.012(2) Uiso 1 1 d . . .
O104 O 0.8014(6) 1.0633(9) 0.2551(6) 0.017(2) Uani 1 1 d . . .
O204 O 0.6055(6) 0.4773(8) 0.1658(6) 0.015(2) Uani 1 1 d . . .
O105 O 0.7684(6) 1.0512(8) 0.1358(6) 0.014(2) Uani 1 1 d . . .
O205 O 0.6341(5) 0.6568(8) 0.0727(6) 0.013(2) Uani 1 1 d . . .
O106 O 0.8109(6) 1.0893(8) -0.0160(6) 0.015(2) Uani 1 1 d . . .
O206 O 0.7342(6) 0.8753(8) -0.0502(6) 0.017(2) Uani 1 1 d . . .
O107 O 0.9368(6) 1.1541(9) 0.0496(6) 0.018(2) Uani 1 1 d . . .
O207 O 0.7966(6) 0.7520(8) -0.0256(6) 0.017(2) Uani 1 1 d . . .
O108 O 0.3898(6) 0.7542(9) 0.3103(6) 0.020(2) Uani 1 1 d . . .
O208 O 0.3176(6) 0.5332(8) 0.2808(6) 0.018(2) Uani 1 1 d . . .
O109 O 0.4251(6) 0.7612(9) 0.4435(6) 0.021(2) Uani 1 1 d . . .
O209 O 0.2900(6) 0.3372(9) 0.3856(7) 0.021(2) Uani 1 1 d . . .
O111 O 0.7004(6) 1.1368(8) 0.0224(6) 0.020(2) Uani 1 1 d . . .
O211 O 0.5639(7) 0.7404(10) -0.0350(7) 0.026(3) Uani 1 1 d . . .
O012 O 0.6915(6) 0.8480(9) 0.1112(6) 0.017(2) Uani 1 1 d . . .
O013 O 0.6288(5) 0.9218(8) 0.0131(6) 0.016(2) Uani 1 1 d . . .
O121 O 0.4968(6) 0.9752(8) 0.1811(6) 0.017(2) Uani 1 1 d . . .
O221 O 0.3632(6) 0.5774(9) 0.1237(6) 0.016(2) Uani 1 1 d . . .
O022 O 0.4964(5) 0.6919(8) 0.2631(5) 0.0109(19) Uani 1 1 d . . .
O023 O 0.4455(6) 0.7742(8) 0.1563(6) 0.015(2) Uani 1 1 d . . .
O131 O 0.5369(6) 1.0070(9) 0.3742(6) 0.020(2) Uani 1 1 d . . .
O231 O 0.3038(7) 0.2367(9) 0.2824(7) 0.029(3) Uani 1 1 d . . .
O132 O 0.5478(7) 0.7238(8) 0.4465(6) 0.021(2) Uani 1 1 d . . .
O232 O 0.4514(7) 0.4340(10) 0.3918(6) 0.025(2) Uani 1 1 d . . .
O133 O 0.5656(6) 0.8812(9) 0.5009(6) 0.019(2) Uani 1 1 d . . .
O233 O 0.3536(6) 0.2028(9) 0.4184(6) 0.018(2) Uani 1 1 d . . .
O141 O 0.8074(7) 1.2196(9) 0.3135(7) 0.025(2) Uani 1 1 d . . .
O241 O 0.4664(7) 0.2381(9) 0.1885(7) 0.027(3) Uani 1 1 d . . .
O142 O 0.7642(7) 0.8968(10) 0.4154(7) 0.030(3) Uani 1 1 d . . .
O242 O 0.6141(7) 0.3821(9) 0.3241(7) 0.026(3) Uani 1 1 d . . .
O143 O 0.8987(7) 1.1370(10) 0.3502(7) 0.027(3) Uani 1 1 d . . .
O243 O 0.6151(6) 0.2885(8) 0.2220(6) 0.022(2) Uani 1 1 d . . .
O144 O 0.7396(6) 1.0316(8) 0.4683(6) 0.017(2) Uani 1 1 d . . .
O244 O 0.4587(6) 0.1676(8) 0.3465(6) 0.018(2) Uani 1 1 d . . .
O151 O 0.9115(6) 1.2823(8) 0.1148(7) 0.024(3) Uani 1 1 d . . .
O251 O 0.6488(7) 0.5240(10) 0.0007(7) 0.030(3) Uani 1 1 d . . .
O152 O 0.8607(7) 0.9536(9) 0.1892(6) 0.023(2) Uani 1 1 d . . .
O252 O 0.7673(6) 0.6827(9) 0.1410(6) 0.023(2) Uani 1 1 d . . .
O153 O 0.9765(6) 1.1737(9) 0.1892(6) 0.026(3) Uani 1 1 d . . .
O253 O 0.7583(7) 0.5322(10) 0.0876(7) 0.029(3) Uani 1 1 d . . .
O161 O 0.6912(6) 1.1273(8) 0.2012(6) 0.018(2) Uani 1 1 d . . .
O261 O 0.4677(6) 0.4593(9) 0.1111(6) 0.020(2) Uani 1 1 d . . .
O162 O 0.6656(6) 0.8170(8) 0.2742(6) 0.013(2) Uani 1 1 d . . .
O262 O 0.5998(6) 0.6176(8) 0.2414(6) 0.012(2) Uani 1 1 d . . .
O171 O 0.9863(7) 1.3000(9) -0.1142(6) 0.024(2) Uani 1 1 d . . .
O271 O 0.8470(7) 0.9175(9) -0.1875(6) 0.023(2) Uani 1 1 d . . .
O072 O 0.8715(6) 0.9382(8) 0.0273(6) 0.016(2) Uani 1 1 d . . .
O173 O 1.0396(6) 1.1591(9) -0.0661(6) 0.021(2) Uani 1 1 d . . .
O273 O 0.9676(7) 0.9554(9) -0.1145(7) 0.027(3) Uani 1 1 d . . .
O074 O 0.9006(6) 1.0776(8) -0.1215(6) 0.015(2) Uani 1 1 d . . .
O181 O 0.2650(7) 0.7179(10) 0.4339(7) 0.026(3) Uani 1 1 d . . .
O281 O 0.1381(7) 0.3213(9) 0.3840(7) 0.024(2) Uani 1 1 d . . .
O082 O 0.3719(6) 0.5447(8) 0.4214(6) 0.015(2) Uiso 1 1 d . . .
O183 O 0.2726(6) 0.5505(9) 0.5413(6) 0.024(2) Uani 1 1 d . . .
O283 O 0.1954(6) 0.3208(8) 0.5119(7) 0.021(2) Uani 1 1 d . . .
O084 O 0.2336(6) 0.5323(8) 0.4039(6) 0.018(2) Uani 1 1 d . . .
O411 O 0.6377(6) 1.0654(8) 0.5520(6) 0.020(2) Uani 1 1 d . . .
O413 O 0.7133(7) 0.9781(9) 0.6310(6) 0.024(2) Uiso 1 1 d . . .
O01W O 0.7737(7) 0.3928(10) 0.2449(7) 0.028(3) Uani 1 1 d . . .
O02W O 0.7765(7) 0.7574(10) 0.3429(7) 0.035(3) Uani 1 1 d . . .
O03W O 0.5934(7) 0.2926(10) 0.0718(7) 0.030(3) Uani 1 1 d . . .
O04W O 0.7691(7) 0.6821(9) 0.8208(7) 0.029(3) Uani 1 1 d . . .
O05W O 0.6459(8) 0.2043(10) 0.4022(7) 0.037(3) Uani 1 1 d . . .
O06W O 0.5999(7) 0.5677(11) 0.4423(7) 0.037(3) Uani 1 1 d . . .
O07W O 0.4518(9) 0.8651(12) 0.9906(7) 0.045(3) Uani 1 1 d . . .
N100 N 0.9393(9) -0.1687(12) 0.6955(9) 0.028(3) Uani 1 1 d . . .
C101 C 0.9831(10) -0.0361(14) 0.6585(11) 0.030(4) Uani 1 1 d . . .
C102 C 0.9369(10) -0.0025(14) 0.6053(11) 0.030(4) Uani 1 1 d . . .
C103 C 0.9698(11) 0.1279(14) 0.5848(11) 0.032(4) Uani 1 1 d . . .
C104 C 0.9313(10) 0.1667(13) 0.5213(11) 0.027(4) Uani 1 1 d . . .
C105 C 0.9536(11) 0.2907(16) 0.5060(11) 0.034(4) Uani 1 1 d . . .
C106 C 0.9172(11) 0.3302(14) 0.4417(10) 0.028(4) Uani 1 1 d . . .
C107 C 0.9376(11) 0.4525(14) 0.4273(11) 0.030(4) Uani 1 1 d . . .
C108 C 0.9012(11) 0.4921(15) 0.3617(11) 0.033(4) Uani 1 1 d . . .
C109 C 0.9215(11) 0.6136(15) 0.3470(11) 0.032(4) Uani 1 1 d . . .
C110 C 0.8972(10) 0.6677(15) 0.2774(11) 0.034(4) Uani 1 1 d . . .
N111 N 0.8016(9) 0.5758(12) 0.2859(8) 0.029(3) Uani 1 1 d . . .
N200 N 0.3585(9) 0.9683(13) 0.2674(9) 0.033(3) Uani 1 1 d . . .
C201 C 0.3112(17) 0.974(2) 0.2059(16) 0.076(8) Uani 1 1 d . . .
C202 C 0.243(3) 0.863(3) 0.208(3) 0.23(3) Uani 1 1 d . . .
C203 C 0.205(3) 0.756(3) 0.245(3) 0.18(2) Uani 1 1 d . . .
C204 C 0.142(2) 0.652(3) 0.228(2) 0.105(12) Uani 1 1 d . . .
C205 C 0.180(3) 0.593(3) 0.220(2) 0.144(18) Uani 1 1 d . . .
C206 C 0.133(2) 0.488(3) 0.2049(16) 0.085(9) Uani 1 1 d . . .
C207 C 0.1150(14) 0.512(2) 0.1224(15) 0.057(6) Uani 1 1 d . . .
C208 C 0.1895(12) 0.5553(17) 0.0518(15) 0.049(6) Uani 1 1 d . . .
C209 C 0.1790(11) 0.5980(16) -0.0305(12) 0.038(5) Uani 1 1 d . . .
C210 C 0.0978(14) 0.4925(16) -0.0351(13) 0.044(5) Uani 1 1 d . . .
N211 N 0.0936(9) 0.5315(13) -0.1213(10) 0.041(4) Uani 1 1 d . . .

loop_
_atom_site_aniso_label
_atom_site_aniso_U_11
_atom_site_aniso_U_22
_atom_site_aniso_U_33
_atom_site_aniso_U_23
_atom_site_aniso_U_13
_atom_site_aniso_U_12
Mo11 0.0114(5) 0.0078(5) 0.0159(6) -0.0069(5) -0.0037(5) 0.0042(5)
Mo12 0.0105(5) 0.0105(6) 0.0165(6) -0.0084(5) -0.0045(5) 0.0056(5)
Mo13 0.0112(5) 0.0090(6) 0.0167(7) -0.0084(5) -0.0044(5) 0.0042(5)
Mo14 0.0126(6) 0.0107(6) 0.0188(7) -0.0104(5) -0.0057(5) 0.0045(5)
Mo15 0.0120(6) 0.0108(6) 0.0167(7) -0.0088(5) -0.0041(5) 0.0040(5)
Mo16 0.0096(5) 0.0087(6) 0.0158(6) -0.0081(5) -0.0030(5) 0.0027(5)
Mo17 0.0121(6) 0.0100(6) 0.0165(7) -0.0068(5) -0.0024(5) 0.0041(5)
Mo18 0.0103(5) 0.0125(6) 0.0197(7) -0.0107(5) -0.0030(5) 0.0038(5)
Mo21 0.0124(6) 0.0090(6) 0.0149(6) -0.0071(5) -0.0043(5) 0.0056(5)
Mo22 0.0109(5) 0.0089(6) 0.0161(6) -0.0078(5) -0.0043(5) 0.0049(5)
Mo23 0.0138(6) 0.0097(6) 0.0177(7) -0.0076(5) -0.0043(5) 0.0067(5)
Mo24 0.0127(6) 0.0096(6) 0.0184(7) -0.0072(5) -0.0045(5) 0.0063(5)
Mo25 0.0124(6) 0.0107(6) 0.0199(7) -0.0058(5) -0.0021(5) 0.0065(5)
Mo26 0.0108(5) 0.0079(5) 0.0159(6) -0.0066(5) -0.0033(5) 0.0046(5)
Mo27 0.0142(6) 0.0104(6) 0.0176(7) -0.0067(5) 0.0001(5) 0.0054(5)
Mo28 0.0113(6) 0.0100(6) 0.0209(7) -0.0089(5) -0.0032(5) 0.0043(5)
Mo31 0.0104(5) 0.0080(5) 0.0144(6) -0.0062(5) -0.0029(5) 0.0041(5)
Mo41 0.0143(6) 0.0086(6) 0.0169(7) -0.0088(5) -0.0048(5) 0.0054(5)
O101 0.011(4) 0.019(5) 0.021(6) -0.019(5) -0.009(4) 0.005(4)
O201 0.020(5) 0.013(5) 0.024(6) -0.017(5) -0.010(5) 0.010(4)
O102 0.011(4) 0.011(5) 0.018(5) -0.005(4) -0.001(4) 0.005(4)
O202 0.007(4) 0.010(4) 0.010(5) -0.006(4) 0.003(4) 0.003(4)
O104 0.010(4) 0.024(5) 0.022(6) -0.016(5) -0.007(4) 0.010(4)
O204 0.008(4) 0.006(4) 0.025(6) -0.010(4) -0.005(4) 0.000(4)
O105 0.016(5) 0.009(5) 0.018(5) -0.009(4) -0.004(4) 0.007(4)
O205 0.009(4) 0.008(4) 0.016(5) -0.006(4) 0.003(4) 0.003(4)
O106 0.019(5) 0.016(5) 0.012(5) -0.005(4) -0.004(4) 0.013(4)
O206 0.022(5) 0.011(5) 0.022(6) -0.012(5) -0.010(5) 0.010(4)
O107 0.011(5) 0.021(5) 0.022(6) -0.015(5) -0.010(4) 0.006(4)
O207 0.021(5) 0.008(5) 0.012(5) -0.001(4) 0.007(4) 0.007(4)
O108 0.018(5) 0.023(5) 0.030(6) -0.017(5) -0.015(5) 0.016(5)
O208 0.020(5) 0.011(5) 0.025(6) -0.010(5) -0.007(5) 0.010(4)
O109 0.023(5) 0.023(6) 0.022(6) -0.018(5) -0.008(5) 0.013(5)
O209 0.020(5) 0.013(5) 0.037(7) -0.014(5) -0.012(5) 0.012(4)
O111 0.022(5) 0.009(5) 0.024(6) -0.004(4) -0.002(5) 0.008(4)
O211 0.025(6) 0.028(6) 0.032(7) -0.014(5) -0.012(5) 0.019(5)
O012 0.014(5) 0.021(5) 0.018(5) -0.012(5) -0.006(4) 0.010(4)
O013 0.005(4) 0.011(5) 0.023(6) -0.006(4) -0.007(4) 0.001(4)
O121 0.015(5) 0.008(5) 0.016(5) -0.004(4) -0.003(4) 0.001(4)
O221 0.019(5) 0.021(5) 0.018(5) -0.013(5) -0.008(5) 0.015(4)
O022 0.009(4) 0.011(5) 0.012(5) -0.005(4) -0.005(4) 0.006(4)
O023 0.013(5) 0.014(5) 0.025(6) -0.017(5) -0.007(4) 0.008(4)
O131 0.025(5) 0.017(5) 0.022(6) -0.011(5) -0.008(5) 0.013(5)
O231 0.030(6) 0.017(5) 0.034(7) -0.015(5) -0.018(6) 0.007(5)
O132 0.031(6) 0.008(5) 0.025(6) -0.005(4) -0.005(5) 0.014(5)
O232 0.030(6) 0.032(6) 0.016(6) -0.008(5) -0.009(5) 0.022(5)
O133 0.013(5) 0.019(5) 0.021(6) -0.017(5) -0.006(4) 0.004(4)
O233 0.024(5) 0.017(5) 0.020(6) -0.014(5) -0.009(5) 0.012(5)
O141 0.033(6) 0.009(5) 0.033(7) -0.016(5) -0.012(5) 0.009(5)
O241 0.025(6) 0.016(5) 0.035(7) -0.018(5) -0.013(5) 0.006(5)
O142 0.040(7) 0.035(7) 0.029(7) -0.012(6) -0.010(6) 0.031(6)
O242 0.024(6) 0.028(6) 0.039(7) -0.020(6) -0.019(5) 0.019(5)
O143 0.021(5) 0.039(7) 0.031(7) -0.019(6) -0.009(5) 0.021(5)
O243 0.021(5) 0.011(5) 0.030(6) -0.001(5) -0.005(5) 0.013(4)
O144 0.016(5) 0.006(5) 0.026(6) -0.011(4) -0.009(5) 0.002(4)
O244 0.024(5) 0.010(5) 0.012(5) 0.003(4) 0.001(4) 0.012(4)
O151 0.024(5) 0.006(5) 0.032(6) -0.011(5) 0.006(5) 0.004(4)
O251 0.025(6) 0.026(6) 0.031(7) -0.019(6) -0.005(5) 0.009(5)
O152 0.026(5) 0.015(5) 0.024(6) -0.011(5) 0.000(5) 0.011(5)
O252 0.016(5) 0.022(6) 0.016(6) 0.000(5) -0.002(5) 0.008(5)
O153 0.018(5) 0.023(6) 0.025(6) -0.012(5) -0.006(5) 0.005(5)
O253 0.022(5) 0.028(6) 0.027(6) 0.000(5) 0.008(5) 0.020(5)
O161 0.012(5) 0.012(5) 0.030(6) -0.007(5) -0.002(5) 0.009(4)
O261 0.014(5) 0.025(6) 0.032(6) -0.020(5) -0.012(5) 0.014(5)
O162 0.011(4) 0.014(5) 0.012(5) -0.007(4) -0.003(4) 0.006(4)
O262 0.016(5) 0.009(4) 0.017(5) -0.008(4) -0.003(4) 0.009(4)
O171 0.029(6) 0.021(6) 0.021(6) -0.015(5) -0.012(5) 0.011(5)
O271 0.027(6) 0.014(5) 0.016(6) -0.010(5) 0.003(5) 0.004(5)
O072 0.014(5) 0.008(5) 0.023(6) -0.010(4) -0.001(4) 0.004(4)
O173 0.018(5) 0.022(5) 0.029(6) -0.019(5) -0.012(5) 0.012(5)
O273 0.026(6) 0.024(6) 0.029(6) -0.009(5) 0.005(5) 0.018(5)
O074 0.018(5) 0.012(5) 0.017(5) -0.013(4) -0.007(4) 0.006(4)
O181 0.022(5) 0.032(6) 0.039(7) -0.028(6) -0.015(5) 0.018(5)
O281 0.023(5) 0.019(5) 0.030(6) -0.014(5) -0.004(5) 0.013(5)
O183 0.022(5) 0.028(6) 0.022(6) -0.022(5) -0.009(5) 0.009(5)
O283 0.013(5) 0.014(5) 0.035(7) -0.013(5) -0.008(5) 0.006(4)
O084 0.014(5) 0.007(5) 0.030(6) -0.013(5) -0.007(5) 0.003(4)
O411 0.027(5) 0.007(5) 0.019(6) -0.002(4) 0.001(5) 0.010(4)
O01W 0.024(6) 0.026(6) 0.033(7) -0.016(5) -0.014(5) 0.013(5)
O02W 0.027(6) 0.029(6) 0.035(7) -0.004(6) -0.006(6) 0.016(5)
O03W 0.026(6) 0.026(6) 0.036(7) -0.021(6) -0.010(5) 0.011(5)
O04W 0.027(6) 0.018(6) 0.041(7) -0.017(5) -0.012(6) 0.010(5)
O05W 0.051(8) 0.023(6) 0.039(7) -0.015(6) -0.017(7) 0.023(6)
O06W 0.034(7) 0.041(7) 0.039(7) -0.020(6) -0.019(6) 0.023(6)
O07W 0.081(10) 0.046(8) 0.029(7) -0.022(7) -0.028(7) 0.046(8)
N100 0.028(7) 0.021(7) 0.036(9) -0.012(7) -0.012(7) 0.016(6)
C101 0.020(8) 0.017(8) 0.049(11) -0.021(8) -0.024(8) 0.005(7)
C102 0.028(9) 0.022(8) 0.046(11) -0.022(8) -0.018(8) 0.014(7)
C103 0.033(9) 0.016(8) 0.045(11) -0.012(8) -0.021(9) 0.014(7)
C104 0.019(8) 0.016(8) 0.042(11) -0.009(8) -0.014(8) 0.010(7)
C105 0.040(10) 0.044(11) 0.037(11) -0.020(9) -0.030(9) 0.034(9)
C106 0.041(10) 0.017(8) 0.030(9) -0.014(7) -0.022(8) 0.017(8)
C107 0.036(9) 0.013(8) 0.043(11) -0.013(8) -0.020(9) 0.015(7)
C108 0.029(9) 0.025(9) 0.041(11) -0.014(8) -0.017(9) 0.015(8)
C109 0.038(10) 0.029(9) 0.049(12) -0.027(9) -0.033(9) 0.026(8)
C110 0.013(7) 0.030(9) 0.043(11) -0.013(9) 0.001(8) 0.008(7)
N111 0.031(7) 0.032(8) 0.031(8) -0.021(7) -0.020(7) 0.017(7)
N200 0.028(7) 0.033(8) 0.041(9) -0.020(7) -0.014(7) 0.017(7)
C201 0.069(16) 0.057(16) 0.065(17) -0.026(14) -0.030(14) 0.018(14)
C202 0.28(6) 0.06(2) 0.24(5) -0.05(3) -0.24(5) 0.04(3)
C203 0.22(5) 0.06(2) 0.24(5) -0.07(3) -0.16(5) 0.06(3)
C204 0.14(3) 0.11(2) 0.16(3) -0.10(2) -0.12(3) 0.10(2)
C205 0.27(5) 0.066(19) 0.17(3) -0.08(2) -0.17(4) 0.11(3)
C206 0.15(3) 0.10(2) 0.067(18) -0.045(17) -0.066(19) 0.10(2)
C207 0.056(13) 0.058(14) 0.078(17) -0.057(14) -0.042(13) 0.030(12)
C208 0.026(9) 0.029(10) 0.090(18) -0.026(11) -0.012(11) 0.016(8)
C209 0.021(8) 0.032(10) 0.050(12) -0.024(10) -0.006(9) 0.008(8)
C210 0.067(13) 0.024(9) 0.053(13) -0.023(9) -0.015(11) 0.032(10)
N211 0.031(8) 0.028(8) 0.055(11) -0.026(8) -0.013(8) 0.010(7)
